data_7704366
loop_
_publ_author_name
'Gu, Jin-Zhong'
'Wan, Shi-Mao'
'Kirillova, Marina V.'
'Kirillov, Alexander M.'

_publ_section_title
;
 H-Bonded and metal(ii)-organic architectures assembled from an unexplored
 aromatic tricarboxylic acid: structural variety and functional
 properties.
;
_journal_issue 21
_journal_name_full 'Dalton transactions (Cambridge, England : 2003)'
_journal_page_first 7197
_journal_page_last 7209
_journal_paper_doi 10.1039/d0dt01261k
_journal_volume 49
_journal_year 2020
_chemical_formula_sum 'C20 H15 Fe N O8'
_chemical_formula_weight 453.18
_space_group_crystal_system triclinic
_space_group_IT_number 2
_space_group_name_Hall '-P 1'
_space_group_name_H-M_alt 'P -1'
_atom_sites_solution_hydrogens mixed
_audit_creation_method SHELXL-2014/7
_audit_update_record
;
2020-05-08 deposited with the CCDC.	2020-05-11 downloaded from the CCDC.
;
_cell_angle_alpha 74.751(6)
_cell_angle_beta 85.796(7)
_cell_angle_gamma 82.493(8)
_cell_formula_units_Z 2
_cell_length_a 6.9066(8)
_cell_length_b 9.3698(8)
_cell_length_c 14.8244(9)
_cell_measurement_reflns_used 5677
_cell_measurement_temperature 293(2)
_cell_measurement_theta_max 25.048
_cell_measurement_theta_min 3.529
_cell_volume 916.87(15)
_computing_cell_refinement 'Bruker SAINT'
_computing_data_collection 'Bruker APEX2'
_computing_data_reduction 'Bruker SAINT'
_computing_molecular_graphics 'Bruker SHELXTL'
_computing_publication_material 'Bruker SHELXTL'
_computing_structure_refinement 'SHELXL-2014/7 (Sheldrick, 2014)'
_computing_structure_solution 'SHELXL-2014/7 (Sheldrick, 2014)'
_diffrn_ambient_temperature 293(2)
_diffrn_measured_fraction_theta_full 0.997
_diffrn_measured_fraction_theta_max 0.997
_diffrn_measurement_device_type 'Bruker APE-II CCD'
_diffrn_measurement_method '\f and \w scans'
_diffrn_radiation_type MoK\a
_diffrn_radiation_wavelength 0.71073
_diffrn_reflns_av_R_equivalents 0.0353
_diffrn_reflns_av_unetI/netI 0.0653
_diffrn_reflns_Laue_measured_fraction_full 0.997
_diffrn_reflns_Laue_measured_fraction_max 0.997
_diffrn_reflns_limit_h_max 6
_diffrn_reflns_limit_h_min -8
_diffrn_reflns_limit_k_max 11
_diffrn_reflns_limit_k_min -9
_diffrn_reflns_limit_l_max 17
_diffrn_reflns_limit_l_min -17
_diffrn_reflns_number 5677
_diffrn_reflns_point_group_measured_fraction_full 0.997
_diffrn_reflns_point_group_measured_fraction_max 0.997
_diffrn_reflns_theta_full 25.048
_diffrn_reflns_theta_max 25.048
_diffrn_reflns_theta_min 3.529
_diffrn_source 'fine-focus sealed tube'
_exptl_absorpt_coefficient_mu 0.874
_exptl_absorpt_correction_T_max 0.838
_exptl_absorpt_correction_T_min 0.811
_exptl_absorpt_correction_type multi-scan
_exptl_absorpt_process_details SADABS
_exptl_crystal_colour yellow
_exptl_crystal_density_diffrn 1.634
_exptl_crystal_description block
_exptl_crystal_F_000 460
_exptl_crystal_size_max 0.250
_exptl_crystal_size_mid 0.220
_exptl_crystal_size_min 0.210
_exptl_transmission_factor_max 0.832
_exptl_transmission_factor_min 0.804
_refine_diff_density_max 0.603
_refine_diff_density_min -0.380
_refine_diff_density_rms 0.078
_refine_ls_extinction_method none
_refine_ls_goodness_of_fit_ref 1.032
_refine_ls_hydrogen_treatment constr
_refine_ls_matrix_type full
_refine_ls_number_parameters 275
_refine_ls_number_reflns 3236
_refine_ls_number_restraints 0
_refine_ls_restrained_S_all 1.032
_refine_ls_R_factor_all 0.0562
_refine_ls_R_factor_gt 0.0418
_refine_ls_shift/su_max 0.000
_refine_ls_shift/su_mean 0.000
_refine_ls_structure_factor_coef Fsqd
_refine_ls_weighting_details 'w=1/[\s^2^(Fo^2^)+(0.0435P)^2^+0.3693P] where P=(Fo^2^+2Fc^2^)/3'
_refine_ls_weighting_scheme calc
_refine_ls_wR_factor_gt 0.0967
_refine_ls_wR_factor_ref 0.1093
_reflns_Friedel_coverage 0.000
_reflns_number_gt 2585
_reflns_number_total 3236
_reflns_threshold_expression 'I > 2\s(I)'
_cod_data_source_file d0dt01261k2.cif
_cod_data_source_block 410-11Fe
_cod_depositor_comments 'Adding full bibliography for 7704363--7704371.cif.'
_cod_database_code 7704366
_shelx_shelxl_version_number 2014/7
_shelx_space_group_comment
;
The symmetry employed for this shelxl refinement is uniquely defined
by the following loop, which should always be used as a source of
symmetry information in preference to the above space-group names.
They are only intended as comments.
;
_shelx_estimated_absorpt_t_min 0.811
_shelx_estimated_absorpt_t_max 0.838

loop_
_space_group_symop_operation_xyz
'x, y, z'
'-x, -y, -z'

loop_
_atom_site_label
_atom_site_type_symbol
_atom_site_fract_x
_atom_site_fract_y
_atom_site_fract_z
_atom_site_U_iso_or_equiv
_atom_site_adp_type
_atom_site_occupancy
_atom_site_site_symmetry_order
_atom_site_calc_flag
_atom_site_refinement_flags_posn
_atom_site_refinement_flags_adp
_atom_site_refinement_flags_occupancy
_atom_site_disorder_assembly
_atom_site_disorder_group
Fe1 Fe 0.5000 0.5000 0.5000 0.01396(18) Uani 1 2 d S . P . .
Fe2 Fe 1.0000 0.5000 0.5000 0.01460(18) Uani 1 2 d S . P . .
N1 N 0.2084(5) 0.3910(3) 0.10444(17) 0.0272(7) Uani 1 1 d . . . . .
O1 O 0.1103(3) 0.4312(2) 0.38386(14) 0.0202(5) Uani 1 1 d . . . . .
O2 O 0.4159(3) 0.4961(2) 0.37114(13) 0.0210(5) Uani 1 1 d . . . . .
O3 O 0.3833(3) -0.2869(2) 0.47581(15) 0.0239(5) Uani 1 1 d . . . . .
O4 O 0.0798(3) -0.2973(2) 0.43448(15) 0.0228(5) Uani 1 1 d . . . . .
O5 O 0.2277(4) 1.3436(3) -0.14002(16) 0.0397(7) Uani 1 1 d . . . . .
H5 H 0.2100 1.4208 -0.1817 0.059 Uiso 1 1 calc R U . . .
O6 O 0.2789(5) 1.2406(3) -0.26108(17) 0.0489(8) Uani 1 1 d . . . . .
O7 O 0.7492(3) 0.5622(2) 0.43996(13) 0.0181(5) Uani 1 1 d . . . . .
O8 O 0.2287(4) 0.5961(3) 0.72519(16) 0.0330(6) Uani 1 1 d . . . . .
H1W H 0.1329 0.5885 0.6946 0.040 Uiso 1 1 d R U . . .
H2W H 0.3331 0.5690 0.6970 0.040 Uiso 1 1 d R U . . .
C1 C 0.2682(5) 0.4647(3) 0.3385(2) 0.0162(7) Uani 1 1 d . . . . .
C2 C 0.2716(5) 0.4811(3) 0.2354(2) 0.0165(7) Uani 1 1 d . . . . .
C3 C 0.2361(5) 0.3662(3) 0.1967(2) 0.0175(7) Uani 1 1 d . . . . .
C4 C 0.2215(6) 0.5282(4) 0.0502(2) 0.0266(8) Uani 1 1 d . . . . .
H4 H 0.1975 0.5454 -0.0129 0.032 Uiso 1 1 calc R U . . .
C5 C 0.2681(5) 0.6474(3) 0.0807(2) 0.0214(8) Uani 1 1 d . . . . .
C6 C 0.2931(5) 0.6206(3) 0.1760(2) 0.0195(7) Uani 1 1 d . . . . .
H6 H 0.3244 0.6963 0.2002 0.023 Uiso 1 1 calc R U . . .
C7 C 0.2337(5) 0.2113(3) 0.2564(2) 0.0208(7) Uani 1 1 d . . . . .
C8 C 0.3751(5) 0.1513(4) 0.3227(2) 0.0243(8) Uani 1 1 d . . . . .
H8 H 0.4713 0.2083 0.3292 0.029 Uiso 1 1 calc R U . . .
C9 C 0.3736(5) 0.0088(3) 0.3785(2) 0.0235(8) Uani 1 1 d . . . . .
H9 H 0.4715 -0.0312 0.4209 0.028 Uiso 1 1 calc R U . . .
C10 C 0.2270(5) -0.0757(3) 0.3720(2) 0.0196(7) Uani 1 1 d . . . . .
C11 C 0.2284(5) -0.2306(3) 0.4323(2) 0.0180(7) Uani 1 1 d . . . . .
C12 C 0.0850(6) -0.0170(4) 0.3064(2) 0.0272(8) Uani 1 1 d . . . . .
H12 H -0.0141 -0.0727 0.3018 0.033 Uiso 1 1 calc R U . . .
C13 C 0.0908(6) 0.1245(4) 0.2476(2) 0.0268(8) Uani 1 1 d . . . . .
H13 H -0.0014 0.1617 0.2020 0.032 Uiso 1 1 calc R U . . .
C14 C 0.2777(5) 0.7974(4) 0.0161(2) 0.0216(7) Uani 1 1 d . . . . .
C15 C 0.3206(6) 0.8150(4) -0.0798(2) 0.0269(8) Uani 1 1 d . . . . .
H15 H 0.3524 0.7314 -0.1029 0.032 Uiso 1 1 calc R U . . .
C16 C 0.3161(6) 0.9549(4) -0.1401(2) 0.0279(8) Uani 1 1 d . . . . .
H16 H 0.3422 0.9644 -0.2038 0.033 Uiso 1 1 calc R U . . .
C17 C 0.2735(5) 1.0811(4) -0.1078(2) 0.0241(8) Uani 1 1 d . . . . .
C18 C 0.2606(5) 1.2289(4) -0.1774(2) 0.0283(8) Uani 1 1 d . . . . .
C19 C 0.2392(5) 1.0669(4) -0.0121(2) 0.0264(8) Uani 1 1 d . . . . .
H19 H 0.2153 1.1509 0.0110 0.032 Uiso 1 1 calc R U . . .
C20 C 0.2412(5) 0.9262(4) 0.0478(2) 0.0244(8) Uani 1 1 d . . . . .
H20 H 0.2174 0.9171 0.1115 0.029 Uiso 1 1 calc R U . . .

loop_
_atom_site_aniso_label
_atom_site_aniso_U_11
_atom_site_aniso_U_22
_atom_site_aniso_U_33
_atom_site_aniso_U_23
_atom_site_aniso_U_13
_atom_site_aniso_U_12
Fe1 0.0118(4) 0.0147(3) 0.0140(3) -0.0004(2) -0.0029(2) -0.0014(3)
Fe2 0.0120(4) 0.0161(3) 0.0146(3) -0.0009(2) -0.0019(2) -0.0032(3)
N1 0.040(2) 0.0247(16) 0.0163(15) -0.0021(12) -0.0064(13) -0.0072(14)
O1 0.0170(13) 0.0272(12) 0.0171(11) -0.0056(9) 0.0017(9) -0.0063(10)
O2 0.0176(14) 0.0303(13) 0.0159(11) -0.0052(9) -0.0043(9) -0.0053(10)
O3 0.0223(14) 0.0145(11) 0.0326(13) 0.0008(10) -0.0099(10) -0.0029(10)
O4 0.0189(14) 0.0167(12) 0.0299(13) 0.0016(10) -0.0049(10) -0.0042(10)
O5 0.059(2) 0.0226(14) 0.0302(15) 0.0044(11) -0.0015(13) -0.0008(14)
O6 0.084(3) 0.0326(15) 0.0228(15) 0.0073(12) -0.0032(14) -0.0094(15)
O7 0.0127(12) 0.0234(12) 0.0164(11) 0.0006(9) -0.0047(8) -0.0053(10)
O8 0.0274(16) 0.0343(14) 0.0363(15) -0.0083(11) -0.0001(11) -0.0025(12)
C1 0.0174(19) 0.0110(15) 0.0187(16) -0.0024(12) -0.0024(13) 0.0018(13)
C2 0.0146(18) 0.0182(16) 0.0145(16) 0.0000(12) -0.0032(12) -0.0015(13)
C3 0.0191(19) 0.0174(16) 0.0169(16) -0.0041(13) -0.0039(13) -0.0037(14)
C4 0.040(2) 0.0254(19) 0.0146(17) -0.0015(14) -0.0060(15) -0.0073(17)
C5 0.026(2) 0.0183(17) 0.0156(17) 0.0035(13) -0.0016(13) -0.0034(15)
C6 0.022(2) 0.0172(17) 0.0201(17) -0.0047(13) -0.0018(13) -0.0043(14)
C7 0.031(2) 0.0137(16) 0.0185(17) -0.0051(13) -0.0014(14) -0.0023(14)
C8 0.025(2) 0.0165(17) 0.032(2) -0.0030(14) -0.0048(15) -0.0069(15)
C9 0.022(2) 0.0189(17) 0.0285(19) -0.0016(14) -0.0106(14) -0.0011(14)
C10 0.022(2) 0.0147(16) 0.0211(17) -0.0030(13) -0.0021(13) -0.0002(14)
C11 0.021(2) 0.0141(16) 0.0187(17) -0.0043(13) -0.0002(13) 0.0000(14)
C12 0.028(2) 0.0196(18) 0.035(2) -0.0027(15) -0.0090(15) -0.0084(16)
C13 0.034(2) 0.0185(17) 0.0271(19) 0.0006(14) -0.0160(15) -0.0044(16)
C14 0.021(2) 0.0217(18) 0.0200(17) 0.0007(13) -0.0009(13) -0.0068(15)
C15 0.034(2) 0.0240(18) 0.0221(18) -0.0041(14) -0.0026(15) -0.0024(16)
C16 0.037(2) 0.0272(19) 0.0174(17) -0.0003(14) -0.0010(15) -0.0062(17)
C17 0.024(2) 0.0234(18) 0.0207(18) 0.0047(14) -0.0024(14) -0.0066(15)
C18 0.023(2) 0.028(2) 0.030(2) 0.0021(16) -0.0055(15) -0.0055(16)
C19 0.030(2) 0.0236(18) 0.0247(19) -0.0036(14) -0.0047(15) -0.0033(16)
C20 0.030(2) 0.0262(18) 0.0163(17) -0.0018(14) -0.0029(14) -0.0063(16)

loop_
_atom_type_symbol
_atom_type_description
_atom_type_scat_dispersion_real
_atom_type_scat_dispersion_imag
_atom_type_scat_source
C C 0.0033 0.0016 'International Tables Vol C Tables 4.2.6.8 and 6.1.1.4'
H H 0.0000 0.0000 'International Tables Vol C Tables 4.2.6.8 and 6.1.1.4'
N N 0.0061 0.0033 'International Tables Vol C Tables 4.2.6.8 and 6.1.1.4'
O O 0.0106 0.0060 'International Tables Vol C Tables 4.2.6.8 and 6.1.1.4'
Fe Fe 0.3463 0.8444 'International Tables Vol C Tables 4.2.6.8 and 6.1.1.4'

loop_
_geom_angle_atom_site_label_1
_geom_angle_atom_site_label_2
_geom_angle_atom_site_label_3
_geom_angle
_geom_angle_site_symmetry_1
_geom_angle_site_symmetry_3
_geom_angle_publ_flag
O7 Fe1 O7 180.0 2_666 . ?
O7 Fe1 O3 90.47(9) 2_666 2_656 ?
O7 Fe1 O3 89.53(9) . 2_656 ?
O7 Fe1 O3 89.53(9) 2_666 1_565 ?
O7 Fe1 O3 90.47(9) . 1_565 ?
O3 Fe1 O3 180.00(13) 2_656 1_565 ?
O7 Fe1 O2 91.99(8) 2_666 . ?
O7 Fe1 O2 88.01(8) . . ?
O3 Fe1 O2 90.85(9) 2_656 . ?
O3 Fe1 O2 89.15(9) 1_565 . ?
O7 Fe1 O2 88.01(8) 2_666 2_666 ?
O7 Fe1 O2 91.99(8) . 2_666 ?
O3 Fe1 O2 89.15(9) 2_656 2_666 ?
O3 Fe1 O2 90.85(9) 1_565 2_666 ?
O2 Fe1 O2 180.0 . 2_666 ?
O7 Fe2 O7 180.0 2_766 . ?
O7 Fe2 O4 88.23(9) 2_766 2_656 ?
O7 Fe2 O4 91.77(9) . 2_656 ?
O7 Fe2 O4 91.77(9) 2_766 1_665 ?
O7 Fe2 O4 88.23(9) . 1_665 ?
O4 Fe2 O4 180.0 2_656 1_665 ?
O7 Fe2 O1 91.37(9) 2_766 1_655 ?
O7 Fe2 O1 88.63(9) . 1_655 ?
O4 Fe2 O1 92.65(8) 2_656 1_655 ?
O4 Fe2 O1 87.35(8) 1_665 1_655 ?
O7 Fe2 O1 88.63(9) 2_766 2_666 ?
O7 Fe2 O1 91.37(9) . 2_666 ?
O4 Fe2 O1 87.35(8) 2_656 2_666 ?
O4 Fe2 O1 92.65(8) 1_665 2_666 ?
O1 Fe2 O1 180.0 1_655 2_666 ?
C4 N1 C3 117.9(3) . . ?
C1 O1 Fe2 125.77(19) . 1_455 ?
C1 O2 Fe1 136.5(2) . . ?
C11 O3 Fe1 125.9(2) . 1_545 ?
C11 O4 Fe2 135.9(2) . 1_445 ?
C18 O5 H5 109.5 . . ?
Fe2 O7 Fe1 123.55(10) . . ?
H1W O8 H2W 107.7 . . ?
O2 C1 O1 125.9(3) . . ?
O2 C1 C2 117.3(3) . . ?
O1 C1 C2 116.6(3) . . ?
C6 C2 C3 118.9(3) . . ?
C6 C2 C1 118.1(3) . . ?
C3 C2 C1 122.8(3) . . ?
N1 C3 C2 121.4(3) . . ?
N1 C3 C7 118.0(3) . . ?
C2 C3 C7 120.6(3) . . ?
N1 C4 C5 125.2(3) . . ?
N1 C4 H4 117.4 . . ?
C5 C4 H4 117.4 . . ?
C6 C5 C4 116.2(3) . . ?
C6 C5 C14 121.8(3) . . ?
C4 C5 C14 122.0(3) . . ?
C5 C6 C2 120.3(3) . . ?
C5 C6 H6 119.8 . . ?
C2 C6 H6 119.8 . . ?
C13 C7 C8 118.9(3) . . ?
C13 C7 C3 121.0(3) . . ?
C8 C7 C3 120.1(3) . . ?
C9 C8 C7 120.6(3) . . ?
C9 C8 H8 119.7 . . ?
C7 C8 H8 119.7 . . ?
C8 C9 C10 120.4(3) . . ?
C8 C9 H9 119.8 . . ?
C10 C9 H9 119.8 . . ?
C9 C10 C12 119.5(3) . . ?
C9 C10 C11 119.8(3) . . ?
C12 C10 C11 120.7(3) . . ?
O4 C11 O3 125.0(3) . . ?
O4 C11 C10 118.3(3) . . ?
O3 C11 C10 116.7(3) . . ?
C13 C12 C10 120.1(3) . . ?
C13 C12 H12 120.0 . . ?
C10 C12 H12 120.0 . . ?
C12 C13 C7 120.5(3) . . ?
C12 C13 H13 119.8 . . ?
C7 C13 H13 119.8 . . ?
C20 C14 C15 117.3(3) . . ?
C20 C14 C5 121.6(3) . . ?
C15 C14 C5 121.1(3) . . ?
C16 C15 C14 120.6(3) . . ?
C16 C15 H15 119.7 . . ?
C14 C15 H15 119.7 . . ?
C15 C16 C17 121.1(3) . . ?
C15 C16 H16 119.5 . . ?
C17 C16 H16 119.5 . . ?
C16 C17 C19 119.5(3) . . ?
C16 C17 C18 118.3(3) . . ?
C19 C17 C18 122.2(3) . . ?
O6 C18 O5 123.8(3) . . ?
O6 C18 C17 122.0(3) . . ?
O5 C18 C17 114.2(3) . . ?
C20 C19 C17 119.1(3) . . ?
C20 C19 H19 120.5 . . ?
C17 C19 H19 120.5 . . ?
C19 C20 C14 122.3(3) . . ?
C19 C20 H20 118.8 . . ?
C14 C20 H20 118.8 . . ?

loop_
_geom_bond_atom_site_label_1
_geom_bond_atom_site_label_2
_geom_bond_distance
_geom_bond_site_symmetry_2
_geom_bond_publ_flag
Fe1 O7 1.964(2) 2_666 ?
Fe1 O7 1.964(2) . ?
Fe1 O3 2.003(2) 2_656 ?
Fe1 O3 2.003(2) 1_565 ?
Fe1 O2 2.048(2) . ?
Fe1 O2 2.048(2) 2_666 ?
Fe2 O7 1.955(2) 2_766 ?
Fe2 O7 1.955(2) . ?
Fe2 O4 2.020(2) 2_656 ?
Fe2 O4 2.020(2) 1_665 ?
Fe2 O1 2.055(2) 1_655 ?
Fe2 O1 2.055(2) 2_666 ?
N1 C4 1.335(4) . ?
N1 C3 1.350(4) . ?
O1 C1 1.269(4) . ?
O1 Fe2 2.055(2) 1_455 ?
O2 C1 1.260(4) . ?
O3 C11 1.270(4) . ?
O3 Fe1 2.003(2) 1_545 ?
O4 C11 1.264(4) . ?
O4 Fe2 2.020(2) 1_445 ?
O5 C18 1.321(4) . ?
O5 H5 0.8200 . ?
O6 C18 1.215(4) . ?
O8 H1W 0.8500 . ?
O8 H2W 0.8500 . ?
C1 C2 1.494(4) . ?
C2 C6 1.390(4) . ?
C2 C3 1.400(4) . ?
C3 C7 1.489(4) . ?
C4 C5 1.392(4) . ?
C4 H4 0.9300 . ?
C5 C6 1.388(4) . ?
C5 C14 1.484(4) . ?
C6 H6 0.9300 . ?
C7 C13 1.392(5) . ?
C7 C8 1.394(5) . ?
C8 C9 1.374(4) . ?
C8 H8 0.9300 . ?
C9 C10 1.388(4) . ?
C9 H9 0.9300 . ?
C10 C12 1.389(5) . ?
C10 C11 1.491(4) . ?
C12 C13 1.385(4) . ?
C12 H12 0.9300 . ?
C13 H13 0.9300 . ?
C14 C20 1.394(5) . ?
C14 C15 1.401(4) . ?
C15 C16 1.377(4) . ?
C15 H15 0.9300 . ?
C16 C17 1.380(5) . ?
C16 H16 0.9300 . ?
C17 C19 1.394(4) . ?
C17 C18 1.490(4) . ?
C19 C20 1.381(5) . ?
C19 H19 0.9300 . ?
C20 H20 0.9300 . ?

loop_
_geom_torsion_atom_site_label_1
_geom_torsion_atom_site_label_2
_geom_torsion_atom_site_label_3
_geom_torsion_atom_site_label_4
_geom_torsion
_geom_torsion_site_symmetry_1
_geom_torsion_site_symmetry_2
_geom_torsion_site_symmetry_3
_geom_torsion_site_symmetry_4
_geom_torsion_publ_flag
Fe1 O2 C1 O1 4.8(5) . . . . ?
Fe1 O2 C1 C2 179.1(2) . . . . ?
Fe2 O1 C1 O2 27.6(4) 1_455 . . . ?
Fe2 O1 C1 C2 -146.7(2) 1_455 . . . ?
O2 C1 C2 C6 -59.1(4) . . . . ?
O1 C1 C2 C6 115.7(3) . . . . ?
O2 C1 C2 C3 126.9(3) . . . . ?
O1 C1 C2 C3 -58.3(4) . . . . ?
C4 N1 C3 C2 1.9(5) . . . . ?
C4 N1 C3 C7 -176.3(3) . . . . ?
C6 C2 C3 N1 -4.9(5) . . . . ?
C1 C2 C3 N1 169.0(3) . . . . ?
C6 C2 C3 C7 173.3(3) . . . . ?
C1 C2 C3 C7 -12.8(5) . . . . ?
C3 N1 C4 C5 2.3(5) . . . . ?
N1 C4 C5 C6 -3.2(6) . . . . ?
N1 C4 C5 C14 -179.3(3) . . . . ?
C4 C5 C6 C2 0.0(5) . . . . ?
C14 C5 C6 C2 176.1(3) . . . . ?
C3 C2 C6 C5 3.8(5) . . . . ?
C1 C2 C6 C5 -170.4(3) . . . . ?
N1 C3 C7 C13 -44.9(5) . . . . ?
C2 C3 C7 C13 136.9(3) . . . . ?
N1 C3 C7 C8 135.5(3) . . . . ?
C2 C3 C7 C8 -42.8(5) . . . . ?
C13 C7 C8 C9 0.0(5) . . . . ?
C3 C7 C8 C9 179.6(3) . . . . ?
C7 C8 C9 C10 -2.3(5) . . . . ?
C8 C9 C10 C12 2.1(5) . . . . ?
C8 C9 C10 C11 179.4(3) . . . . ?
Fe2 O4 C11 O3 2.0(5) 1_445 . . . ?
Fe2 O4 C11 C10 179.8(2) 1_445 . . . ?
Fe1 O3 C11 O4 34.6(4) 1_545 . . . ?
Fe1 O3 C11 C10 -143.3(2) 1_545 . . . ?
C9 C10 C11 O4 170.3(3) . . . . ?
C12 C10 C11 O4 -12.5(4) . . . . ?
C9 C10 C11 O3 -11.7(4) . . . . ?
C12 C10 C11 O3 165.5(3) . . . . ?
C9 C10 C12 C13 0.4(5) . . . . ?
C11 C10 C12 C13 -176.9(3) . . . . ?
C10 C12 C13 C7 -2.7(5) . . . . ?
C8 C7 C13 C12 2.5(5) . . . . ?
C3 C7 C13 C12 -177.1(3) . . . . ?
C6 C5 C14 C20 -23.7(5) . . . . ?
C4 C5 C14 C20 152.2(4) . . . . ?
C6 C5 C14 C15 157.5(3) . . . . ?
C4 C5 C14 C15 -26.6(5) . . . . ?
C20 C14 C15 C16 -3.3(5) . . . . ?
C5 C14 C15 C16 175.5(3) . . . . ?
C14 C15 C16 C17 1.4(6) . . . . ?
C15 C16 C17 C19 1.6(6) . . . . ?
C15 C16 C17 C18 -176.8(3) . . . . ?
C16 C17 C18 O6 2.9(5) . . . . ?
C19 C17 C18 O6 -175.4(4) . . . . ?
C16 C17 C18 O5 -177.2(3) . . . . ?
C19 C17 C18 O5 4.4(5) . . . . ?
C16 C17 C19 C20 -2.5(5) . . . . ?
C18 C17 C19 C20 175.8(3) . . . . ?
C17 C19 C20 C14 0.4(6) . . . . ?
C15 C14 C20 C19 2.4(5) . . . . ?
C5 C14 C20 C19 -176.4(3) . . . . ?
